data_2202522
loop_
_publ_author_name
'S. Etti'
'G. Shanmugam'
'M. N. Ponnuswamy'
'R. Sridhar'
'R. Murugan'
'P. T. Perumal'
K.Ravikumar

_publ_section_title
;
 Ethyl 3-methyl-1-(2,4-dinitrophenyl)-1<i>H</i>-pyrazole-4-carboxylate
;
_journal_issue 11
_journal_name_full 'Acta Crystallographica Section E'
_journal_page_first o1835
_journal_page_last o1837
_journal_paper_doi 10.1107/S1600536803024371
_journal_volume 59
_journal_year 2003
_chemical_formula_iupac 'C13 H12 N4 O6'
_chemical_formula_moiety 'C13 H12 N4 O6'
_chemical_formula_sum 'C13 H12 N4 O6'
_chemical_formula_weight 320.27
_chemical_name_systematic
;
Ethyl 3-methyl-1-(2,4-dinitrophenyl)-1H-pyrazole-4-carboxylate
;
_space_group_IT_number 2
_symmetry_cell_setting triclinic
_symmetry_space_group_name_Hall '-P 1'
_symmetry_space_group_name_H-M 'P -1'
_atom_sites_solution_hydrogens geom
_atom_sites_solution_primary direct
_atom_sites_solution_secondary difmap
_audit_creation_method SHELXL-97
_cell_angle_alpha 113.649(2)
_cell_angle_beta 92.989(2)
_cell_angle_gamma 109.089(2)
_cell_formula_units_Z 2
_cell_length_a 7.7531(8)
_cell_length_b 9.7146(10)
_cell_length_c 11.4051(12)
_cell_measurement_reflns_used 1829
_cell_measurement_temperature 293(2)
_cell_measurement_theta_max 27.97
_cell_measurement_theta_min 1.99
_cell_volume 726.74(13)
_computing_cell_refinement 'SAINT (Bruker, 2001)'
_computing_data_collection 'SMART (Bruker, 2001)'
_computing_data_reduction SAINT
_computing_molecular_graphics
;
ZORTEP (Zsolnai, 1997) and PLATON (Spek, 1997)
;
_computing_publication_material 'SHELXL97 and PARST (Nardelli, 1995)'
_computing_structure_refinement 'SHELXL97 (Sheldrick, 1997)'
_computing_structure_solution 'SHELXS97 (Sheldrick, 1997)'
_diffrn_ambient_temperature 293(2)
_diffrn_measured_fraction_theta_full 0.986
_diffrn_measured_fraction_theta_max 0.918
_diffrn_measurement_device_type
;
Bruker SMART APEX CCD area-detector
;
_diffrn_measurement_method \w
_diffrn_radiation_monochromator graphite
_diffrn_radiation_source 'fine-focus sealed tube'
_diffrn_radiation_type MoK\a
_diffrn_radiation_wavelength 0.71073
_diffrn_reflns_av_R_equivalents 0.0133
_diffrn_reflns_av_sigmaI/netI 0.0263
_diffrn_reflns_limit_h_max 10
_diffrn_reflns_limit_h_min -9
_diffrn_reflns_limit_k_max 12
_diffrn_reflns_limit_k_min -9
_diffrn_reflns_limit_l_max 13
_diffrn_reflns_limit_l_min -15
_diffrn_reflns_number 4623
_diffrn_reflns_theta_full 25.00
_diffrn_reflns_theta_max 27.97
_diffrn_reflns_theta_min 1.99
_diffrn_standards_decay_% none
_diffrn_standards_number 0
_exptl_absorpt_coefficient_mu 0.118
_exptl_absorpt_correction_T_max 0.9790
_exptl_absorpt_correction_T_min 0.9756
_exptl_absorpt_correction_type multi-scan
_exptl_absorpt_process_details '(SADABS; Sheldrick, 1996)'
_exptl_crystal_colour 'pale yellow'
_exptl_crystal_density_diffrn 1.464
_exptl_crystal_density_method 'not measured'
_exptl_crystal_description block
_exptl_crystal_F_000 332
_exptl_crystal_size_max 0.21
_exptl_crystal_size_mid 0.19
_exptl_crystal_size_min 0.18
_refine_diff_density_max 0.244
_refine_diff_density_min -0.199
_refine_ls_extinction_method none
_refine_ls_goodness_of_fit_ref 1.020
_refine_ls_hydrogen_treatment refall
_refine_ls_matrix_type full
_refine_ls_number_parameters 256
_refine_ls_number_reflns 3210
_refine_ls_number_restraints 0
_refine_ls_restrained_S_all 1.020
_refine_ls_R_factor_all 0.0532
_refine_ls_R_factor_gt 0.0431
_refine_ls_shift/su_max 0.001
_refine_ls_shift/su_mean 0.000
_refine_ls_structure_factor_coef Fsqd
_refine_ls_weighting_details 'calc w = 1/[\s^2^(Fo^2^)+(0.0737P)^2^+0.0853P] where P = (Fo^2^+2Fc^2^)/3'
_refine_ls_weighting_scheme calc
_refine_ls_wR_factor_gt 0.1195
_refine_ls_wR_factor_ref 0.1280
_reflns_number_gt 2600
_reflns_number_total 3210
_reflns_threshold_expression I>2\s(I)
_cod_data_source_file ci6292.cif
_cod_data_source_block I
_cod_depositor_comments
;
The following automatic conversions were performed:
'_symmetry_cell_setting' value 'Triclinic' changed to 'triclinic'
according to '/home/saulius/struct/CIF-dictionaries/cif_core.dic'
dictionary named 'cif_core.dic' version 2.4.1 from 2010-06-29.

Automatic conversion script
Id: cif_fix_enum 1527 2010-12-29 10:47:43Z saulius 

The following automatic conversions were performed:

'_symmetry_cell_setting' value 'Triclinic' changed to 'triclinic'
according to /home/saulius/struct/CIF-dictionaries/cif_core.dic
dictionary named 'cif_core.dic' version 2.4.1 from 2010-06-29.

Automatic conversion script
Id: cif_fix_values 1715 2011-07-08 13:25:40Z adriana 
;
_cod_database_code 2202522
_cod_database_fobs_code 2202522

loop_
_symmetry_equiv_pos_as_xyz
'x, y, z'
'-x, -y, -z'

loop_
_atom_site_label
_atom_site_fract_x
_atom_site_fract_y
_atom_site_fract_z
_atom_site_U_iso_or_equiv
_atom_site_adp_type
_atom_site_calc_flag
_atom_site_refinement_flags
_atom_site_occupancy
_atom_site_disorder_assembly
_atom_site_disorder_group
_atom_site_type_symbol
O1 0.33971(16) 0.45890(16) 0.63006(13) 0.0591(3) Uani d . 1 . . O
O2 0.37071(14) 0.37774(14) 0.78603(10) 0.0470(3) Uani d . 1 . . O
O3 1.1906(2) 0.89878(18) 0.97845(13) 0.0784(5) Uani d . 1 . . O
O4 1.4153(2) 0.8115(2) 0.96059(14) 0.0792(5) Uani d . 1 . . O
O5 1.72140(19) 0.9461(2) 0.63105(16) 0.0941(6) Uani d . 1 . . O
O6 1.55237(18) 0.86268(15) 0.44242(12) 0.0570(3) Uani d . 1 . . O
N1 0.92725(17) 0.64369(15) 0.73161(12) 0.0412(3) Uani d . 1 . . N
N2 0.94311(17) 0.56952(16) 0.80975(12) 0.0434(3) Uani d . 1 . . N
N3 1.2894(2) 0.83692(18) 0.91575(14) 0.0563(4) Uani d . 1 . . N
N4 1.5707(2) 0.88453(17) 0.55618(15) 0.0516(3) Uani d . 1 . . N
C1 0.7702(2) 0.49489(17) 0.81583(14) 0.0394(3) Uani d . 1 . . C
C2 0.6410(2) 0.52023(17) 0.74120(14) 0.0390(3) Uani d . 1 . . C
C3 0.7471(2) 0.61362(19) 0.68814(16) 0.0428(3) Uani d . 1 . . C
C4 0.4361(2) 0.45189(18) 0.71271(15) 0.0416(3) Uani d . 1 . . C
C5 0.1724(2) 0.2805(3) 0.7542(2) 0.0565(4) Uani d . 1 . . C
C6 0.1462(3) 0.1804(3) 0.8273(3) 0.0745(6) Uani d . 1 . . C
C7 0.7330(3) 0.3934(3) 0.8881(2) 0.0536(4) Uani d . 1 . . C
C8 1.0868(2) 0.71899(17) 0.69331(14) 0.0392(3) Uani d . 1 . . C
C9 1.2630(2) 0.79859(17) 0.77585(14) 0.0415(3) Uani d . 1 . . C
C10 1.4224(2) 0.85295(18) 0.73264(16) 0.0442(4) Uani d . 1 . . C
C11 1.4026(2) 0.83283(17) 0.60573(15) 0.0429(3) Uani d . 1 . . C
C12 1.2299(2) 0.76324(19) 0.52269(15) 0.0441(3) Uani d . 1 . . C
C13 1.0726(2) 0.70505(19) 0.56639(15) 0.0439(4) Uani d . 1 . . C
H3 0.712(3) 0.655(2) 0.6306(18) 0.056(5) Uiso d . 1 . . H
H5A 0.109(3) 0.355(3) 0.782(2) 0.070(6) Uiso d . 1 . . H
H5B 0.129(3) 0.209(3) 0.655(2) 0.082(7) Uiso d . 1 . . H
H6A 0.011(4) 0.108(4) 0.807(3) 0.106(8) Uiso d . 1 . . H
H6B 0.213(5) 0.103(4) 0.794(3) 0.132(11) Uiso d . 1 . . H
H6C 0.193(5) 0.240(5) 0.922(4) 0.145(13) Uiso d . 1 . . H
H7A 0.853(3) 0.402(3) 0.931(2) 0.079(6) Uiso d . 1 . . H
H7B 0.652(3) 0.282(3) 0.831(2) 0.071(6) Uiso d . 1 . . H
H7C 0.665(3) 0.425(3) 0.947(2) 0.084(7) Uiso d . 1 . . H
H10 1.544(3) 0.906(2) 0.7896(18) 0.059(5) Uiso d . 1 . . H
H12 1.219(3) 0.749(2) 0.4315(19) 0.056(5) Uiso d . 1 . . H
H13 0.953(3) 0.649(2) 0.5087(18) 0.052(5) Uiso d . 1 . . H

loop_
_atom_site_aniso_label
_atom_site_aniso_U_11
_atom_site_aniso_U_22
_atom_site_aniso_U_33
_atom_site_aniso_U_12
_atom_site_aniso_U_13
_atom_site_aniso_U_23
O1 0.0407(6) 0.0803(8) 0.0676(8) 0.0182(6) 0.0042(5) 0.0480(7)
O2 0.0343(5) 0.0596(7) 0.0495(6) 0.0124(5) 0.0102(4) 0.0305(5)
O3 0.0721(9) 0.0825(10) 0.0481(7) 0.0038(8) 0.0166(7) 0.0181(7)
O4 0.0639(8) 0.1020(11) 0.0701(9) 0.0035(8) -0.0101(7) 0.0616(9)
O5 0.0410(7) 0.1447(16) 0.0879(11) 0.0050(9) 0.0095(7) 0.0677(11)
O6 0.0661(8) 0.0559(7) 0.0536(7) 0.0216(6) 0.0282(6) 0.0280(6)
N1 0.0357(6) 0.0441(7) 0.0456(7) 0.0085(5) 0.0045(5) 0.0274(5)
N2 0.0384(7) 0.0485(7) 0.0435(7) 0.0074(5) 0.0025(5) 0.0286(6)
N3 0.0485(8) 0.0581(8) 0.0457(8) -0.0067(7) 0.0010(6) 0.0296(7)
N4 0.0458(8) 0.0522(8) 0.0588(9) 0.0130(6) 0.0159(6) 0.0305(7)
C1 0.0374(7) 0.0418(7) 0.0360(7) 0.0084(6) 0.0039(6) 0.0201(6)
C2 0.0369(7) 0.0418(7) 0.0381(7) 0.0116(6) 0.0061(6) 0.0203(6)
C3 0.0381(8) 0.0483(8) 0.0479(8) 0.0148(6) 0.0073(6) 0.0285(7)
C4 0.0371(7) 0.0466(8) 0.0433(8) 0.0148(6) 0.0087(6) 0.0228(6)
C5 0.0344(8) 0.0670(11) 0.0694(12) 0.0135(8) 0.0151(8) 0.0356(10)
C6 0.0595(13) 0.0737(14) 0.0867(16) 0.0059(11) 0.0161(11) 0.0474(13)
C7 0.0425(9) 0.0670(12) 0.0588(11) 0.0103(8) 0.0049(8) 0.0440(9)
C8 0.0365(7) 0.0376(7) 0.0436(8) 0.0091(6) 0.0060(6) 0.0225(6)
C9 0.0409(8) 0.0414(7) 0.0393(7) 0.0063(6) 0.0035(6) 0.0232(6)
C10 0.0377(8) 0.0437(8) 0.0474(8) 0.0055(6) 0.0031(6) 0.0250(7)
C11 0.0401(8) 0.0409(8) 0.0490(8) 0.0103(6) 0.0110(6) 0.0248(6)
C12 0.0467(8) 0.0459(8) 0.0395(8) 0.0118(7) 0.0070(6) 0.0236(6)
C13 0.0394(8) 0.0457(8) 0.0433(8) 0.0078(7) 0.0013(6) 0.0240(7)

loop_
_atom_type_symbol
_atom_type_description
_atom_type_scat_dispersion_real
_atom_type_scat_dispersion_imag
_atom_type_scat_source
C C 0.0033 0.0016 'International Tables Vol C Tables 4.2.6.8 and 6.1.1.4'
H H 0.0000 0.0000 'International Tables Vol C Tables 4.2.6.8 and 6.1.1.4'
N N 0.0061 0.0033 'International Tables Vol C Tables 4.2.6.8 and 6.1.1.4'
O O 0.0106 0.0060 'International Tables Vol C Tables 4.2.6.8 and 6.1.1.4'

loop_
_geom_angle_atom_site_label_1
_geom_angle_atom_site_label_2
_geom_angle_atom_site_label_3
_geom_angle
_geom_angle_publ_flag
C4 O2 C5 118.11(13) y
C3 N1 N2 111.83(12) y
C3 N1 C8 128.32(12) y
N2 N1 C8 119.25(11) y
C1 N2 N1 105.14(11) y
O3 N3 O4 125.24(17) ?
O3 N3 C9 117.54(15) ?
O4 N3 C9 117.11(17) ?
O5 N4 O6 123.61(15) ?
O5 N4 C11 117.90(14) ?
O6 N4 C11 118.50(14) ?
N2 C1 C2 110.73(12) y
N2 C1 C7 120.00(13) y
C2 C1 C7 129.18(14) y
C3 C2 C1 105.48(13) y
C3 C2 C4 124.67(13) y
C1 C2 C4 129.62(13) y
N1 C3 C2 106.80(13) y
N1 C3 H3 122.1(11) ?
C2 C3 H3 131.1(11) ?
O1 C4 O2 124.51(14) ?
O1 C4 C2 123.86(14) y
O2 C4 C2 111.60(12) y
O2 C5 C6 106.50(16) y
O2 C5 H5A 107.0(13) ?
C6 C5 H5A 111.9(13) ?
O2 C5 H5B 109.9(14) ?
C6 C5 H5B 111.4(13) ?
H5A C5 H5B 110.0(18) ?
C5 C6 H6A 109.9(16) ?
C5 C6 H6B 109.2(19) ?
H6A C6 H6B 105(2) ?
C5 C6 H6C 116(2) ?
H6A C6 H6C 110(3) ?
H6B C6 H6C 106(3) ?
C1 C7 H7A 109.7(14) ?
C1 C7 H7B 111.4(13) ?
H7A C7 H7B 112.4(18) ?
C1 C7 H7C 110.3(16) ?
H7A C7 H7C 111(2) ?
H7B C7 H7C 102(2) ?
C9 C8 C13 118.31(14) ?
C9 C8 N1 121.87(13) ?
C13 C8 N1 119.67(13) ?
C10 C9 C8 121.85(14) ?
C10 C9 N3 115.88(13) ?
C8 C9 N3 122.20(13) ?
C11 C10 C9 117.83(14) ?
C11 C10 H10 120.7(12) ?
C9 C10 H10 121.5(11) ?
C10 C11 C12 122.30(14) ?
C10 C11 N4 118.78(14) ?
C12 C11 N4 118.91(14) ?
C13 C12 C11 118.95(14) ?
C13 C12 H12 119.9(11) ?
C11 C12 H12 121.0(11) ?
C12 C13 C8 120.58(14) ?
C12 C13 H13 120.6(11) ?
C8 C13 H13 118.7(11) ?

loop_
_geom_bond_atom_site_label_1
_geom_bond_atom_site_label_2
_geom_bond_site_symmetry_2
_geom_bond_distance
_geom_bond_publ_flag
O1 C4 . 1.2097(18) y
O2 C4 . 1.3282(18) y
O2 C5 . 1.451(2) y
O3 N3 . 1.213(2) ?
O4 N3 . 1.218(2) ?
O5 N4 . 1.2172(19) ?
O6 N4 . 1.2202(18) ?
N1 C3 . 1.3514(19) y
N1 N2 . 1.3749(16) y
N1 C8 . 1.4061(19) y
N2 C1 . 1.3195(19) y
N3 C9 . 1.472(2) ?
N4 C11 . 1.465(2) ?
C1 C2 . 1.424(2) y
C1 C7 . 1.492(2) ?
C2 C3 . 1.367(2) y
C2 C4 . 1.467(2) y
C3 H3 . 0.965(19) ?
C5 C6 . 1.490(3) y
C5 H5A . 0.96(2) ?
C5 H5B . 1.03(2) ?
C6 H6A . 1.01(3) ?
C6 H6B . 1.01(4) ?
C6 H6C . 0.97(4) ?
C7 H7A . 0.99(2) ?
C7 H7B . 0.97(2) ?
C7 H7C . 0.90(3) ?
C8 C9 . 1.393(2) ?
C8 C13 . 1.394(2) ?
C9 C10 . 1.377(2) ?
C10 C11 . 1.374(2) ?
C10 H10 . 0.96(2) ?
C11 C12 . 1.381(2) ?
C12 C13 . 1.376(2) ?
C12 H12 . 0.988(19) ?
C13 H13 . 0.956(19) ?

loop_
_geom_hbond_atom_site_label_D
_geom_hbond_atom_site_label_H
_geom_hbond_atom_site_label_A
_geom_hbond_site_symmetry_A
_geom_hbond_distance_DH
_geom_hbond_distance_HA
_geom_hbond_distance_DA
_geom_hbond_angle_DHA
_geom_hbond_publ_flag
C6 H6A O5 1_345 1.00(4) 2.50(3) 3.358(3) 144(2) y
C13 H13 O1 2_666 0.95(2) 2.34(2) 3.292(2) 173(2) y

loop_
_geom_torsion_atom_site_label_1
_geom_torsion_atom_site_label_2
_geom_torsion_atom_site_label_3
_geom_torsion_atom_site_label_4
_geom_torsion
C3 N1 N2 C1 -0.92(17)
C8 N1 N2 C1 -172.80(13)
N1 N2 C1 C2 0.09(16)
N1 N2 C1 C7 176.91(15)
N2 C1 C2 C3 0.73(18)
C7 C1 C2 C3 -175.72(17)
N2 C1 C2 C4 175.27(14)
C7 C1 C2 C4 -1.2(3)
N2 N1 C3 C2 1.39(18)
C8 N1 C3 C2 172.35(14)
C1 C2 C3 N1 -1.24(17)
C4 C2 C3 N1 -176.13(14)
C5 O2 C4 O1 8.4(2)
C5 O2 C4 C2 -169.71(14)
C3 C2 C4 O1 7.0(3)
C1 C2 C4 O1 -166.59(16)
C3 C2 C4 O2 -174.84(14)
C1 C2 C4 O2 11.6(2)
C4 O2 C5 C6 166.06(17)
C3 N1 C8 C9 154.49(15)
N2 N1 C8 C9 -35.1(2)
C3 N1 C8 C13 -30.0(2)
N2 N1 C8 C13 140.36(14)
C13 C8 C9 C10 -4.5(2)
N1 C8 C9 C10 171.00(14)
C13 C8 C9 N3 172.35(14)
N1 C8 C9 N3 -12.1(2)
O3 N3 C9 C10 129.84(16)
O4 N3 C9 C10 -46.5(2)
O3 N3 C9 C8 -47.2(2)
O4 N3 C9 C8 136.41(16)
C8 C9 C10 C11 2.8(2)
N3 C9 C10 C11 -174.25(14)
C9 C10 C11 C12 1.1(2)
C9 C10 C11 N4 -177.87(13)
O5 N4 C11 C10 -1.3(2)
O6 N4 C11 C10 178.21(14)
O5 N4 C11 C12 179.72(17)
O6 N4 C11 C12 -0.8(2)
C10 C11 C12 C13 -3.1(2)
N4 C11 C12 C13 175.83(14)
C11 C12 C13 C8 1.3(2)
C9 C8 C13 C12 2.4(2)
N1 C8 C13 C12 -173.25(14)

loop_
_cod_related_entry_id
_cod_related_entry_database
_cod_related_entry_code
1 ChemSpider 9035467
